data_7247761
loop_
_publ_author_name
'Al-Wahaibi, Lamya H.'
'Alagappan, Kowsalya'
'Gomila, Rosa M.'
'Blacque, Olivier'
'Frontera, Antonio'
'Percino, M. Judith'
'El-Emam, Ali A.'
'Thamotharan, Subbiah'

_publ_section_title
;
 A combined crystallographic and theoretical investigation of noncovalent
 interactions in 1,3,4-oxadiazole-2-thione-N-Mannich derivatives: in vitro
 bioactivity and molecular docking
;
_journal_issue 48
_journal_name_full 'RSC Advances'
_journal_page_first 34064
_journal_page_last 34077
_journal_paper_doi 10.1039/D3RA07169C
_journal_volume 13
_journal_year 2023
_chemical_absolute_configuration ad
_chemical_formula_moiety 'C15 H10 Cl F2 N3 O S'
_chemical_formula_sum 'C15 H10 Cl F2 N3 O S'
_chemical_formula_weight 353.77
_space_group_crystal_system orthorhombic
_space_group_IT_number 45
_space_group_name_Hall 'I 2 -2c'
_space_group_name_H-M_alt 'I b a 2'
_atom_sites_solution_hydrogens mixed
_atom_sites_solution_primary dual
_audit_creation_date 2021-01-07
_audit_creation_method
;
Olex2 1.3
(compiled 2020.11.12 svn.r5f609507 for OlexSys, GUI svn.r6226)
;
_audit_update_record
;
2023-10-18 deposited with the CCDC.	2023-11-15 downloaded from the CCDC.
;
_cell_angle_alpha 90
_cell_angle_beta 90
_cell_angle_gamma 90
_cell_formula_units_Z 8
_cell_length_a 28.8781(9)
_cell_length_b 13.8936(4)
_cell_length_c 7.7325(3)
_cell_measurement_reflns_used 5035
_cell_measurement_temperature 160(1)
_cell_measurement_theta_max 76.0830
_cell_measurement_theta_min 3.0520
_cell_volume 3102.44(18)
_computing_cell_refinement 'CrysAlisPro 1.171.40.68a (Rigaku OD, 2019)'
_computing_data_collection 'CrysAlisPro 1.171.40.68a (Rigaku OD, 2019)'
_computing_data_reduction 'CrysAlisPro 1.171.40.68a (Rigaku OD, 2019)'
_computing_molecular_graphics 'Olex2 1.3 (Dolomanov et al., 2009)'
_computing_publication_material 'Olex2 1.3 (Dolomanov et al., 2009)'
_computing_structure_refinement 'SHELXL (Sheldrick, 2015b)'
_computing_structure_solution 'SHELXT (Sheldrick, 2015a)'
_diffrn_ambient_environment N~2~
_diffrn_ambient_temperature 160(1)
_diffrn_detector 'CCD plate'
_diffrn_detector_area_resol_mean 10.3801
_diffrn_detector_type Atlas
_diffrn_measured_fraction_theta_full 1.000
_diffrn_measured_fraction_theta_max 1.000
_diffrn_measurement_details
;
List of Runs (angles in degrees, time in seconds):

  # Type    Start    End  Width  t~exp~   \w     \q     \k     \f   Frames
#--------------------------------------------------------------------------
  1  \w   -107.00 -13.00   1.00    7.00    --  -38.50 -57.00   0.00   94
  2  \w    -27.00  64.00   1.00    7.00    --   43.74 -37.00 150.00   91
  3  \w     24.00  95.00   1.00    7.00    --   43.74-121.00 113.00   71
  4  \w     40.00 110.00   1.00   28.00    --  111.00-121.00 113.00   70
  5  \w     61.00 146.00   1.00   28.00    --  111.00 178.00 -90.00   85
  6  \w     43.00 137.00   1.00   28.00    --  111.00 -61.00   0.00   94
  7  \w     90.00 178.00   1.00   28.00    --  111.00  30.00 -60.00   88
  8  \w     38.00 109.00   1.00   28.00    --  111.00-111.00 -60.00   71
  9  \w    104.00 178.00   1.00   28.00    --  111.00 111.00-150.00   74
 10  \w     31.00 107.00   1.00   28.00    --  111.00 -94.00 150.00   76
 11  \w     89.00 178.00   1.00   28.00    --  111.00  45.00-180.00   89
 12  \w     31.00 107.00   1.00   28.00    --  111.00 -94.00-150.00   76
 13  \w     19.00 112.00   1.00    7.00    --   43.74  57.00 150.00   93
 14  \w     19.00 112.00   1.00    7.00    --   43.74  57.00 -90.00   93
 15  \w     71.00 178.00   1.00   28.00    --  111.00  15.00  90.00  107
 16  \w     85.00 178.00   1.00   28.00    --  111.00  61.00   0.00   93
 17  \w     89.00 178.00   1.00   28.00    --  111.00  45.00-120.00   89
 18  \w     31.00  73.00   1.00   28.00    --  111.00 -94.00 -30.00   42
 19  \w    103.00 178.00   1.00   28.00    --  111.00  77.00 120.00   75
;
_diffrn_measurement_device 'four-circle diffractometer'
_diffrn_measurement_device_type 'SuperNova, Dual, Cu at home/near, Atlas'
_diffrn_measurement_method '\w scans'
_diffrn_orient_matrix_type 'CrysAlisPro convention (1999,Acta A55,543-557)'
_diffrn_orient_matrix_UB_11 -0.0220707000
_diffrn_orient_matrix_UB_12 -0.0170183000
_diffrn_orient_matrix_UB_13 -0.1788621000
_diffrn_orient_matrix_UB_21 -0.0479490000
_diffrn_orient_matrix_UB_22 -0.0099004000
_diffrn_orient_matrix_UB_23 0.0856730000
_diffrn_orient_matrix_UB_31 -0.0077831000
_diffrn_orient_matrix_UB_32 0.1090439000
_diffrn_orient_matrix_UB_33 -0.0202224000
_diffrn_radiation_monochromator mirror
_diffrn_radiation_probe x-ray
_diffrn_radiation_type 'Cu K\a'
_diffrn_radiation_wavelength 1.54184
_diffrn_reflns_av_R_equivalents 0.0466
_diffrn_reflns_av_unetI/netI 0.0326
_diffrn_reflns_Laue_measured_fraction_full 1.000
_diffrn_reflns_Laue_measured_fraction_max 1.000
_diffrn_reflns_limit_h_max 36
_diffrn_reflns_limit_h_min -36
_diffrn_reflns_limit_k_max 17
_diffrn_reflns_limit_k_min -13
_diffrn_reflns_limit_l_max 9
_diffrn_reflns_limit_l_min -9
_diffrn_reflns_number 15474
_diffrn_reflns_point_group_measured_fraction_full 1.000
_diffrn_reflns_point_group_measured_fraction_max 0.998
_diffrn_reflns_theta_full 67.684
_diffrn_reflns_theta_max 74.430
_diffrn_reflns_theta_min 3.061
_diffrn_source 'micro-focus sealed X-ray tube'
_diffrn_source_type 'SuperNova (Cu) X-ray Source'
_exptl_absorpt_coefficient_mu 3.709
_exptl_absorpt_correction_T_max 0.941
_exptl_absorpt_correction_T_min 0.745
_exptl_absorpt_correction_type analytical
_exptl_absorpt_process_details
;
CrysAlisPro 1.171.40.68a (Rigaku Oxford Diffraction, 2019)
Analytical numeric absorption correction using a multifaceted crystal
model based on expressions derived by R.C. Clark & J.S. Reid.
(Clark, R. C. & Reid, J. S. (1995). Acta Cryst. A51, 887-897)
Empirical absorption correction using spherical harmonics,
 implemented in SCALE3 ABSPACK scaling algorithm.
;
_exptl_crystal_colour colourless
_exptl_crystal_density_diffrn 1.515
_exptl_crystal_description needle
_exptl_crystal_F_000 1440
_exptl_crystal_size_max 0.11
_exptl_crystal_size_mid 0.05
_exptl_crystal_size_min 0.02
_refine_diff_density_max 0.179
_refine_diff_density_min -0.157
_refine_diff_density_rms 0.036
_refine_ls_abs_structure_details
;
 Flack x determined using 1217 quotients [(I+)-(I-)]/[(I+)+(I-)]
 (Parsons, Flack and Wagner, Acta Cryst. B69 (2013) 249-259).
;
_refine_ls_abs_structure_Flack -0.004(10)
_refine_ls_extinction_method none
_refine_ls_goodness_of_fit_ref 1.061
_refine_ls_hydrogen_treatment mixed
_refine_ls_matrix_type full
_refine_ls_number_parameters 212
_refine_ls_number_reflns 3163
_refine_ls_number_restraints 1
_refine_ls_restrained_S_all 1.061
_refine_ls_R_factor_all 0.0334
_refine_ls_R_factor_gt 0.0270
_refine_ls_shift/su_max 0.001
_refine_ls_shift/su_mean 0.000
_refine_ls_structure_factor_coef Fsqd
_refine_ls_weighting_details 'w=1/[\s^2^(Fo^2^)+(0.0258P)^2^+0.3772P] where P=(Fo^2^+2Fc^2^)/3'
_refine_ls_weighting_scheme calc
_refine_ls_wR_factor_gt 0.0581
_refine_ls_wR_factor_ref 0.0607
_reflns_Friedel_coverage 0.845
_reflns_Friedel_fraction_full 1.000
_reflns_Friedel_fraction_max 0.997
_reflns_number_gt 2856
_reflns_number_total 3163
_reflns_threshold_expression 'I > 2\s(I)'
_cod_data_source_file d3ra07169c2.cif
_cod_data_source_block emam-52
_cod_original_cell_volume 3102.43(17)
_cod_database_code 7247761
_shelx_shelxl_version_number 2018/3
_shelx_space_group_comment
;
The symmetry employed for this shelxl refinement is uniquely defined
by the following loop, which should always be used as a source of
symmetry information in preference to the above space-group names.
They are only intended as comments.
;
_shelx_estimated_absorpt_t_max 0.930
_shelx_estimated_absorpt_t_min 0.686
_olex2_refinement_description
;
1. Fixed Uiso
 At 1.2 times of:
  All C(H) groups, All C(H,H) groups
2.a Secondary CH2 refined with riding coordinates:
 C9(H9A,H9B)
2.b Aromatic/amide H refined with riding coordinates:
 C2(H2), C3(H3), C5(H5), C6(H6), C12(H12), C13(H13), C15(H15)
;

loop_
_space_group_symop_operation_xyz
'x, y, z'
'-x, -y, z'
'x+1/2, -y+1/2, z'
'-x+1/2, y+1/2, z'
'x+1/2, y+1/2, z+1/2'
'-x+1/2, -y+1/2, z+1/2'
'x+1, -y+1, z+1/2'
'-x+1, y+1, z+1/2'

loop_
_atom_site_label
_atom_site_type_symbol
_atom_site_fract_x
_atom_site_fract_y
_atom_site_fract_z
_atom_site_U_iso_or_equiv
_atom_site_adp_type
_atom_site_occupancy
_atom_site_site_symmetry_order
_atom_site_calc_flag
_atom_site_refinement_flags_posn
_atom_site_refinement_flags_adp
_atom_site_refinement_flags_occupancy
_atom_site_disorder_assembly
_atom_site_disorder_group
C1 C 0.55274(9) 0.6584(2) 0.3026(4) 0.0307(6) Uani 1 1 d . . . . .
C2 C 0.56608(10) 0.5646(2) 0.3354(4) 0.0338(6) Uani 1 1 d . . . . .
H2 H 0.549058 0.512230 0.288621 0.041 Uiso 1 1 calc R U . . .
C3 C 0.60459(9) 0.5484(2) 0.4372(4) 0.0302(6) Uani 1 1 d . . . . .
H3 H 0.614324 0.484421 0.460703 0.036 Uiso 1 1 calc R U . . .
C4 C 0.62915(9) 0.6258(2) 0.5056(4) 0.0251(5) Uani 1 1 d . . . . .
C5 C 0.61477(9) 0.7196(2) 0.4739(4) 0.0273(6) Uani 1 1 d . . . . .
H5 H 0.631308 0.772251 0.522345 0.033 Uiso 1 1 calc R U . . .
C6 C 0.57629(10) 0.7361(2) 0.3716(4) 0.0305(6) Uani 1 1 d . . . . .
H6 H 0.566175 0.799946 0.349095 0.037 Uiso 1 1 calc R U . . .
C7 C 0.67127(9) 0.6091(2) 0.6059(3) 0.0242(5) Uani 1 1 d . . . . .
C8 C 0.72514(8) 0.52048(19) 0.7261(3) 0.0235(5) Uani 1 1 d . . . . .
C9 C 0.77364(9) 0.6611(2) 0.8266(4) 0.0283(6) Uani 1 1 d . . . . .
H9A H 0.762496 0.705091 0.918376 0.034 Uiso 1 1 calc R U . . .
H9B H 0.793034 0.611135 0.882148 0.034 Uiso 1 1 calc R U . . .
C10 C 0.83675(9) 0.6751(2) 0.6119(4) 0.0274(6) Uani 1 1 d . . . . .
C11 C 0.86389(11) 0.7361(2) 0.5110(4) 0.0319(6) Uani 1 1 d . . . . .
C12 C 0.90084(12) 0.7068(2) 0.4146(5) 0.0407(7) Uani 1 1 d . . . . .
H12 H 0.918378 0.752078 0.349826 0.049 Uiso 1 1 calc R U . . .
C13 C 0.91247(12) 0.6096(3) 0.4127(5) 0.0444(8) Uani 1 1 d . . . . .
H13 H 0.937940 0.586296 0.347194 0.053 Uiso 1 1 calc R U . . .
C14 C 0.88548(12) 0.5490(2) 0.5098(5) 0.0371(7) Uani 1 1 d . . . . .
C15 C 0.84844(10) 0.5778(2) 0.6087(4) 0.0308(6) Uani 1 1 d . . . . .
H15 H 0.831124 0.532282 0.673543 0.037 Uiso 1 1 calc R U . . .
Cl1 Cl 0.50495(2) 0.67872(6) 0.17080(11) 0.04485(19) Uani 1 1 d . . . . .
F1 F 0.85261(8) 0.83169(13) 0.5150(3) 0.0438(5) Uani 1 1 d . . . . .
F2 F 0.89566(9) 0.45284(15) 0.5077(3) 0.0545(6) Uani 1 1 d . . . . .
N1 N 0.69977(7) 0.67096(16) 0.6670(3) 0.0256(4) Uani 1 1 d . . . . .
N2 N 0.73368(7) 0.61487(16) 0.7440(3) 0.0249(5) Uani 1 1 d . . . . .
N3 N 0.80110(8) 0.71385(18) 0.7080(4) 0.0319(6) Uani 1 1 d . . . . .
H3A H 0.7969(11) 0.770(3) 0.709(4) 0.027(9) Uiso 1 1 d . . . . .
O1 O 0.68400(6) 0.51550(13) 0.6380(2) 0.0256(4) Uani 1 1 d . . . . .
S1 S 0.75461(2) 0.42525(5) 0.79013(10) 0.02956(14) Uani 1 1 d . . . . .

loop_
_atom_site_aniso_label
_atom_site_aniso_U_11
_atom_site_aniso_U_22
_atom_site_aniso_U_33
_atom_site_aniso_U_23
_atom_site_aniso_U_13
_atom_site_aniso_U_12
C1 0.0248(11) 0.0428(15) 0.0246(12) 0.0025(13) -0.0011(11) 0.0023(11)
C2 0.0298(13) 0.0369(16) 0.0347(15) -0.0065(13) 0.0008(11) -0.0050(12)
C3 0.0294(12) 0.0252(13) 0.0360(15) -0.0026(12) 0.0025(12) 0.0001(11)
C4 0.0234(12) 0.0270(14) 0.0249(13) 0.0001(12) 0.0024(10) -0.0002(10)
C5 0.0277(12) 0.0251(14) 0.0291(14) 0.0015(11) 0.0041(11) -0.0021(11)
C6 0.0312(14) 0.0308(14) 0.0293(15) 0.0054(11) 0.0049(12) 0.0038(12)
C7 0.0260(12) 0.0211(12) 0.0255(13) 0.0019(10) 0.0030(10) 0.0007(10)
C8 0.0251(11) 0.0238(13) 0.0217(11) 0.0007(10) 0.0007(9) -0.0024(9)
C9 0.0302(12) 0.0247(13) 0.0299(15) -0.0032(11) -0.0046(10) -0.0014(10)
C10 0.0275(12) 0.0252(14) 0.0296(13) -0.0003(12) -0.0087(10) -0.0026(11)
C11 0.0417(15) 0.0224(15) 0.0316(15) 0.0011(13) -0.0074(12) -0.0046(11)
C12 0.0477(16) 0.0445(18) 0.0300(14) 0.0042(15) -0.0002(14) -0.0104(15)
C13 0.0451(17) 0.053(2) 0.0350(16) -0.0071(16) 0.0068(15) 0.0046(16)
C14 0.0450(16) 0.0281(16) 0.0382(15) -0.0040(13) -0.0048(14) 0.0057(12)
C15 0.0323(13) 0.0247(13) 0.0355(14) -0.0004(13) -0.0038(11) -0.0019(11)
Cl1 0.0332(3) 0.0634(5) 0.0380(4) 0.0078(4) -0.0096(3) -0.0006(3)
F1 0.0594(12) 0.0250(9) 0.0469(11) 0.0051(9) -0.0017(9) -0.0077(8)
F2 0.0676(14) 0.0355(11) 0.0606(13) -0.0048(10) 0.0079(11) 0.0169(10)
N1 0.0268(9) 0.0223(10) 0.0277(10) 0.0008(10) -0.0011(10) 0.0012(9)
N2 0.0246(10) 0.0211(10) 0.0290(11) -0.0014(9) -0.0013(8) -0.0002(8)
N3 0.0312(11) 0.0175(12) 0.0469(16) -0.0002(10) -0.0009(10) -0.0026(9)
O1 0.0258(8) 0.0203(9) 0.0307(11) 0.0023(8) -0.0013(7) -0.0025(7)
S1 0.0316(3) 0.0220(3) 0.0351(3) 0.0052(3) -0.0029(3) -0.0004(3)

loop_
_atom_type_symbol
_atom_type_description
_atom_type_scat_dispersion_real
_atom_type_scat_dispersion_imag
_atom_type_scat_source
C C 0.0181 0.0091 'International Tables Vol C Tables 4.2.6.8 and 6.1.1.4'
H H 0.0000 0.0000 'International Tables Vol C Tables 4.2.6.8 and 6.1.1.4'
Cl Cl 0.3639 0.7018 'International Tables Vol C Tables 4.2.6.8 and 6.1.1.4'
F F 0.0727 0.0534 'International Tables Vol C Tables 4.2.6.8 and 6.1.1.4'
N N 0.0311 0.0180 'International Tables Vol C Tables 4.2.6.8 and 6.1.1.4'
O O 0.0492 0.0322 'International Tables Vol C Tables 4.2.6.8 and 6.1.1.4'
S S 0.3331 0.5567 'International Tables Vol C Tables 4.2.6.8 and 6.1.1.4'

loop_
_exptl_crystal_face_index_h
_exptl_crystal_face_index_k
_exptl_crystal_face_index_l
_exptl_crystal_face_perp_dist
1 0 0 0.0106
-1 0 0 0.0076
1 -1 0 0.0176
-1 1 0 0.0176
2 0 5 0.0692
-2 0 -5 0.0432

loop_
_geom_angle_atom_site_label_1
_geom_angle_atom_site_label_2
_geom_angle_atom_site_label_3
_geom_angle
_geom_angle_site_symmetry_1
_geom_angle_site_symmetry_3
_geom_angle_publ_flag
C2 C1 C6 121.9(3) . . ?
C2 C1 Cl1 118.8(2) . . ?
C6 C1 Cl1 119.4(2) . . ?
C1 C2 H2 120.6 . . ?
C3 C2 C1 118.9(3) . . ?
C3 C2 H2 120.6 . . ?
C2 C3 H3 120.0 . . ?
C2 C3 C4 120.0(3) . . ?
C4 C3 H3 120.0 . . ?
C3 C4 C7 120.2(3) . . ?
C5 C4 C3 120.4(3) . . ?
C5 C4 C7 119.4(2) . . ?
C4 C5 H5 120.1 . . ?
C6 C5 C4 119.7(3) . . ?
C6 C5 H5 120.1 . . ?
C1 C6 C5 119.1(3) . . ?
C1 C6 H6 120.4 . . ?
C5 C6 H6 120.4 . . ?
N1 C7 C4 128.7(3) . . ?
N1 C7 O1 113.4(2) . . ?
O1 C7 C4 117.9(2) . . ?
N2 C8 O1 105.0(2) . . ?
N2 C8 S1 131.2(2) . . ?
O1 C8 S1 123.77(19) . . ?
H9A C9 H9B 107.8 . . ?
N2 C9 H9A 109.1 . . ?
N2 C9 H9B 109.1 . . ?
N3 C9 H9A 109.1 . . ?
N3 C9 H9B 109.1 . . ?
N3 C9 N2 112.6(2) . . ?
C15 C10 C11 116.3(3) . . ?
N3 C10 C11 118.9(3) . . ?
N3 C10 C15 124.7(3) . . ?
C12 C11 C10 124.4(3) . . ?
C12 C11 F1 119.3(3) . . ?
F1 C11 C10 116.4(3) . . ?
C11 C12 H12 120.5 . . ?
C11 C12 C13 119.0(3) . . ?
C13 C12 H12 120.5 . . ?
C12 C13 H13 121.5 . . ?
C14 C13 C12 116.9(3) . . ?
C14 C13 H13 121.5 . . ?
C13 C14 C15 124.6(3) . . ?
F2 C14 C13 118.1(3) . . ?
F2 C14 C15 117.3(3) . . ?
C10 C15 H15 120.6 . . ?
C14 C15 C10 118.8(3) . . ?
C14 C15 H15 120.6 . . ?
C7 N1 N2 103.6(2) . . ?
C8 N2 C9 128.1(2) . . ?
C8 N2 N1 112.1(2) . . ?
N1 N2 C9 119.8(2) . . ?
C9 N3 H3A 115(2) . . ?
C10 N3 C9 124.4(2) . . ?
C10 N3 H3A 120(2) . . ?
C8 O1 C7 105.9(2) . . ?

loop_
_geom_bond_atom_site_label_1
_geom_bond_atom_site_label_2
_geom_bond_distance
_geom_bond_site_symmetry_2
_geom_bond_publ_flag
C1 C2 1.382(4) . ?
C1 C6 1.383(4) . ?
C1 Cl1 1.739(3) . ?
C2 H2 0.9500 . ?
C2 C3 1.381(4) . ?
C3 H3 0.9500 . ?
C3 C4 1.392(4) . ?
C4 C5 1.390(4) . ?
C4 C7 1.461(4) . ?
C5 H5 0.9500 . ?
C5 C6 1.383(4) . ?
C6 H6 0.9500 . ?
C7 N1 1.280(4) . ?
C7 O1 1.374(3) . ?
C8 N2 1.342(4) . ?
C8 O1 1.371(3) . ?
C8 S1 1.649(3) . ?
C9 H9A 0.9900 . ?
C9 H9B 0.9900 . ?
C9 N2 1.467(3) . ?
C9 N3 1.417(4) . ?
C10 C11 1.394(4) . ?
C10 C15 1.393(4) . ?
C10 N3 1.379(4) . ?
C11 C12 1.364(5) . ?
C11 F1 1.367(4) . ?
C12 H12 0.9500 . ?
C12 C13 1.392(5) . ?
C13 H13 0.9500 . ?
C13 C14 1.371(5) . ?
C14 C15 1.374(5) . ?
C14 F2 1.369(4) . ?
C15 H15 0.9500 . ?
N1 N2 1.386(3) . ?
N3 H3A 0.79(4) . ?

loop_
_geom_torsion_atom_site_label_1
_geom_torsion_atom_site_label_2
_geom_torsion_atom_site_label_3
_geom_torsion_atom_site_label_4
_geom_torsion
_geom_torsion_site_symmetry_1
_geom_torsion_site_symmetry_2
_geom_torsion_site_symmetry_3
_geom_torsion_site_symmetry_4
_geom_torsion_publ_flag
C1 C2 C3 C4 0.2(5) . . . . ?
C2 C1 C6 C5 1.1(4) . . . . ?
C2 C3 C4 C5 0.9(5) . . . . ?
C2 C3 C4 C7 -176.8(3) . . . . ?
C3 C4 C5 C6 -1.1(4) . . . . ?
C3 C4 C7 N1 174.4(3) . . . . ?
C3 C4 C7 O1 -3.6(4) . . . . ?
C4 C5 C6 C1 0.0(4) . . . . ?
C4 C7 N1 N2 -177.8(2) . . . . ?
C4 C7 O1 C8 177.3(2) . . . . ?
C5 C4 C7 N1 -3.3(4) . . . . ?
C5 C4 C7 O1 178.7(2) . . . . ?
C6 C1 C2 C3 -1.3(4) . . . . ?
C7 C4 C5 C6 176.7(2) . . . . ?
C7 N1 N2 C8 0.6(3) . . . . ?
C7 N1 N2 C9 178.7(2) . . . . ?
C10 C11 C12 C13 1.1(5) . . . . ?
C11 C10 C15 C14 0.7(4) . . . . ?
C11 C10 N3 C9 -174.4(3) . . . . ?
C11 C12 C13 C14 -0.1(5) . . . . ?
C12 C13 C14 C15 -0.6(6) . . . . ?
C12 C13 C14 F2 178.8(3) . . . . ?
C13 C14 C15 C10 0.2(5) . . . . ?
C15 C10 C11 C12 -1.4(5) . . . . ?
C15 C10 C11 F1 -179.6(3) . . . . ?
C15 C10 N3 C9 5.0(5) . . . . ?
Cl1 C1 C2 C3 178.7(2) . . . . ?
Cl1 C1 C6 C5 -178.9(2) . . . . ?
F1 C11 C12 C13 179.2(3) . . . . ?
F2 C14 C15 C10 -179.2(3) . . . . ?
N1 C7 O1 C8 -1.0(3) . . . . ?
N2 C8 O1 C7 1.3(3) . . . . ?
N2 C9 N3 C10 -87.3(3) . . . . ?
N3 C9 N2 C8 114.8(3) . . . . ?
N3 C9 N2 N1 -62.9(3) . . . . ?
N3 C10 C11 C12 178.0(3) . . . . ?
N3 C10 C11 F1 -0.2(4) . . . . ?
N3 C10 C15 C14 -178.6(3) . . . . ?
O1 C7 N1 N2 0.2(3) . . . . ?
O1 C8 N2 C9 -179.1(2) . . . . ?
O1 C8 N2 N1 -1.2(3) . . . . ?
S1 C8 N2 C9 1.1(4) . . . . ?
S1 C8 N2 N1 178.9(2) . . . . ?
S1 C8 O1 C7 -178.86(19) . . . . ?
